data_4061291
_journal_name_full Organometallics
_journal_paper_doi 10.1021/om049448p
_journal_year 2004
_chemical_formula_moiety 'C41 H66 F5 N P2 Pd, C6 H6, H2 O'
_chemical_formula_sum 'C47 H74 F5 N O P2 Pd'
_chemical_formula_weight 932.41
_space_group_IT_number 31
_space_group_name_Hall 'P 2ac -2'
_space_group_name_H-M_alt 'P m n 21'
_symmetry_cell_setting orthorhombic
_symmetry_space_group_name_Hall 'P 2ac -2'
_symmetry_space_group_name_H-M 'P m n 21'
_cell_angle_alpha 90.00
_cell_angle_beta 90.00
_cell_angle_gamma 90.00
_cell_formula_units_Z 2
_cell_length_a 14.0615(8)
_cell_length_b 17.1605(9)
_cell_length_c 9.5865(5)
_cell_measurement_temperature 193(2)
_cell_volume 2313.2(2)
_diffrn_ambient_temperature 193(2)
_exptl_crystal_density_diffrn 1.339
_cod_depositor_comments
;
The following automatic conversions were performed:
'_symmetry_cell_setting' value 'Orthorhombic' changed to 'orthorhombic'
according to '/home/saulius/struct/CIF-dictionaries/cif_core.dic'
dictionary named 'cif_core.dic' version 2.4.1 from 2010-06-29.

Automatic conversion script
Id: cif_fix_enum 1527 2010-12-29 10:47:43Z saulius 
;
_cod_database_code 4061291

loop_
_symmetry_equiv_pos_as_xyz
'x, y, z'
'-x+1/2, -y, z+1/2'
'x+1/2, -y, z+1/2'
'-x, y, z'

loop_
_atom_site_label
_atom_site_type_symbol
_atom_site_fract_x
_atom_site_fract_y
_atom_site_fract_z
_atom_site_U_iso_or_equiv
_atom_site_adp_type
_atom_site_occupancy
_atom_site_symmetry_multiplicity
_atom_site_calc_flag
_atom_site_refinement_flags
_atom_site_disorder_assembly
_atom_site_disorder_group
Pd1 Pd 0.5000 0.272084(15) 0.75707(13) 0.01863(8) Uani 1 2 d S . .
P1 P 0.33440(5) 0.26082(4) 0.7613(2) 0.02090(15) Uani 1 1 d . . .
F1 F 0.5000 0.18497(16) 0.6121(3) 0.0314(6) Uani 1 2 d SD . .
F2 F 0.5000 0.28371(14) 1.1023(3) 0.0226(6) Uani 1 2 d S . .
F3 F 0.5000 0.41270(17) 1.2540(5) 0.0519(8) Uani 1 2 d S . .
F4 F 0.5000 0.57279(18) 0.8830(5) 0.0675(11) Uani 1 2 d S . .
F5 F 0.5000 0.4531(2) 0.7034(4) 0.0398(9) Uani 1 2 d S . .
N1 N 0.5000 0.4930(3) 1.0697(5) 0.0442(12) Uani 1 2 d S . .
C1 C 0.2887(2) 0.24685(19) 0.5835(3) 0.0235(7) Uani 1 1 d . . .
H1 H 0.3187 0.1974 0.5503 0.028 Uiso 1 1 calc R . .
C2 C 0.3202(3) 0.3085(2) 0.4793(3) 0.0301(7) Uani 1 1 d . . .
H2A H 0.3900 0.3155 0.4853 0.036 Uiso 1 1 calc R . .
H2B H 0.2897 0.3589 0.5022 0.036 Uiso 1 1 calc R . .
C3 C 0.2931(3) 0.2844(2) 0.3313(4) 0.0355(8) Uani 1 1 d . . .
H3A H 0.3101 0.3267 0.2657 0.043 Uiso 1 1 calc R . .
H3B H 0.3295 0.2374 0.3046 0.043 Uiso 1 1 calc R . .
C4 C 0.1870(3) 0.2674(2) 0.3198(4) 0.0438(10) Uani 1 1 d . . .
H4A H 0.1508 0.3162 0.3346 0.053 Uiso 1 1 calc R . .
H4B H 0.1726 0.2481 0.2248 0.053 Uiso 1 1 calc R . .
C5 C 0.1559(3) 0.2072(2) 0.4260(4) 0.0444(10) Uani 1 1 d . . .
H5A H 0.1869 0.1568 0.4050 0.053 Uiso 1 1 calc R . .
H5B H 0.0862 0.1997 0.4193 0.053 Uiso 1 1 calc R . .
C6 C 0.1816(3) 0.2323(2) 0.5735(4) 0.0354(8) Uani 1 1 d . . .
H6A H 0.1629 0.1911 0.6405 0.043 Uiso 1 1 calc R . .
H6B H 0.1466 0.2805 0.5978 0.043 Uiso 1 1 calc R . .
C7 C 0.3016(2) 0.17079(18) 0.8541(3) 0.0231(7) Uani 1 1 d . . .
H7 H 0.2305 0.1691 0.8583 0.028 Uiso 1 1 calc R . .
C8 C 0.3339(3) 0.09664(17) 0.7823(4) 0.0304(9) Uani 1 1 d . . .
H8A H 0.3068 0.0949 0.6871 0.036 Uiso 1 1 calc R . .
H8B H 0.4041 0.0973 0.7736 0.036 Uiso 1 1 calc R . .
C9 C 0.3039(3) 0.0243(2) 0.8613(4) 0.0397(9) Uani 1 1 d . . .
H9A H 0.3307 -0.0223 0.8148 0.048 Uiso 1 1 calc R . .
H9B H 0.2338 0.0199 0.8594 0.048 Uiso 1 1 calc R . .
C10 C 0.3380(3) 0.0267(2) 1.0130(4) 0.0409(9) Uani 1 1 d . . .
H10A H 0.3122 -0.0188 1.0639 0.049 Uiso 1 1 calc R . .
H10B H 0.4083 0.0233 1.0154 0.049 Uiso 1 1 calc R . .
C11 C 0.3068(3) 0.1000(2) 1.0840(4) 0.0400(9) Uani 1 1 d . . .
H11A H 0.3338 0.1015 1.1793 0.048 Uiso 1 1 calc R . .
H11B H 0.2366 0.0999 1.0924 0.048 Uiso 1 1 calc R . .
C12 C 0.3378(3) 0.1721(2) 1.0053(3) 0.0295(8) Uani 1 1 d . . .
H12A H 0.4081 0.1752 1.0053 0.035 Uiso 1 1 calc R . .
H12B H 0.3129 0.2190 1.0531 0.035 Uiso 1 1 calc R . .
C13 C 0.2695(2) 0.33928(18) 0.8544(4) 0.0252(7) Uani 1 1 d . . .
H13 H 0.3106 0.3523 0.9362 0.030 Uiso 1 1 calc R . .
C14 C 0.1719(2) 0.3210(2) 0.9171(4) 0.0320(8) Uani 1 1 d . . .
H14A H 0.1251 0.3123 0.8416 0.038 Uiso 1 1 calc R . .
H14B H 0.1757 0.2730 0.9742 0.038 Uiso 1 1 calc R . .
C15 C 0.1403(3) 0.3896(2) 1.0080(4) 0.0376(9) Uani 1 1 d . . .
H15A H 0.0767 0.3782 1.0473 0.045 Uiso 1 1 calc R . .
H15B H 0.1853 0.3954 1.0869 0.045 Uiso 1 1 calc R . .
C16 C 0.1361(3) 0.4647(2) 0.9285(4) 0.0422(9) Uani 1 1 d . . .
H16A H 0.1183 0.5076 0.9926 0.051 Uiso 1 1 calc R . .
H16B H 0.0866 0.4610 0.8553 0.051 Uiso 1 1 calc R . .
C17 C 0.2322(3) 0.4829(2) 0.8610(4) 0.0407(9) Uani 1 1 d . . .
H17A H 0.2802 0.4925 0.9346 0.049 Uiso 1 1 calc R . .
H17B H 0.2267 0.5307 0.8038 0.049 Uiso 1 1 calc R . .
C18 C 0.2645(2) 0.41497(17) 0.7690(5) 0.0294(7) Uani 1 1 d . . .
H18A H 0.3279 0.4266 0.7292 0.035 Uiso 1 1 calc R . .
H18B H 0.2192 0.4083 0.6908 0.035 Uiso 1 1 calc R . .
C19 C 0.5000 0.3617(3) 0.8882(5) 0.0239(10) Uani 1 2 d S . .
C20 C 0.5000 0.3565(3) 1.0316(5) 0.0254(10) Uani 1 2 d S . .
C21 C 0.5000 0.4219(3) 1.1156(6) 0.0337(12) Uani 1 2 d S . .
C22 C 0.5000 0.4999(3) 0.9357(7) 0.0400(13) Uani 1 2 d S . .
C23 C 0.5000 0.4377(4) 0.8423(7) 0.0343(14) Uani 1 2 d S . .
C24 C 0.5000 -0.1489(6) 0.5233(13) 0.092(3) Uani 1 2 d S . .
H24 H 0.5000 -0.1956 0.5767 0.110 Uiso 1 2 calc SR . .
C25 C 0.5000 -0.0749(8) 0.5906(9) 0.095(3) Uani 1 2 d S . .
H25 H 0.5000 -0.0715 0.6895 0.114 Uiso 1 2 calc SR . .
C26 C 0.5000 -0.0098(6) 0.5118(11) 0.086(3) Uani 1 2 d S . .
H26 H 0.5000 0.0402 0.5543 0.103 Uiso 1 2 calc SR . .
C27 C 0.5000 -0.0170(5) 0.3665(10) 0.070(2) Uani 1 2 d S . .
H27 H 0.5000 0.0284 0.3098 0.084 Uiso 1 2 calc SR . .
C28 C 0.5000 -0.0884(5) 0.3058(9) 0.068(2) Uani 1 2 d S . .
H28 H 0.5000 -0.0927 0.2070 0.082 Uiso 1 2 calc SR . .
C29 C 0.5000 -0.1518(5) 0.3827(11) 0.071(2) Uani 1 2 d S . .
H29 H 0.5000 -0.2012 0.3379 0.085 Uiso 1 2 calc SR . .
O1 O 0.5000 0.1683(4) 0.3424(5) 0.0996(19) Uani 1 2 d SD . .
H1A H 0.5000 0.174(6) 0.4296(14) 0.119 Uiso 1 2 d SD . .
H1B H 0.5000 0.189(5) 0.263(4) 0.119 Uiso 1 2 d SD . .

loop_
_atom_site_aniso_label
_atom_site_aniso_U_11
_atom_site_aniso_U_22
_atom_site_aniso_U_33
_atom_site_aniso_U_23
_atom_site_aniso_U_13
_atom_site_aniso_U_12
Pd1 0.02147(14) 0.01715(14) 0.01727(14) -0.0014(2) 0.000 0.000
P1 0.0233(3) 0.0201(3) 0.0193(3) 0.0009(6) -0.0005(7) -0.0002(2)
F1 0.0262(15) 0.0251(15) 0.0430(17) -0.0067(13) 0.000 0.000
F2 0.0243(14) 0.0294(15) 0.0142(12) -0.0085(11) 0.000 0.000
F3 0.0664(18) 0.0570(18) 0.0323(14) -0.031(2) 0.000 0.000
F4 0.084(3) 0.0206(17) 0.098(3) -0.0026(19) 0.000 0.000
F5 0.0390(19) 0.038(2) 0.0425(19) 0.0081(15) 0.000 0.000
N1 0.049(3) 0.038(3) 0.046(3) -0.021(2) 0.000 0.000
C1 0.0292(19) 0.0210(16) 0.0202(16) -0.0016(12) -0.0021(13) 0.0025(13)
C2 0.040(2) 0.0274(18) 0.0234(17) 0.0016(14) 0.0013(15) -0.0005(15)
C3 0.052(2) 0.031(2) 0.0243(18) 0.0025(15) 0.0028(16) 0.0020(16)
C4 0.051(3) 0.060(3) 0.0197(16) 0.0018(18) -0.0086(17) 0.005(2)
C5 0.041(2) 0.056(3) 0.037(2) -0.002(2) -0.0134(18) -0.0076(17)
C6 0.031(2) 0.048(2) 0.0272(18) 0.0018(17) -0.0034(14) -0.0051(17)
C7 0.0255(16) 0.0211(16) 0.0227(16) 0.0009(13) -0.0005(13) -0.0023(12)
C8 0.049(2) 0.0193(14) 0.023(3) -0.0014(13) 0.0002(15) -0.0056(13)
C9 0.061(2) 0.0236(19) 0.035(2) 0.0023(16) 0.0001(19) -0.0102(17)
C10 0.052(2) 0.033(2) 0.038(2) 0.0102(18) 0.0001(18) -0.0052(18)
C11 0.058(3) 0.039(2) 0.0224(19) 0.0070(16) -0.0022(17) -0.0065(19)
C12 0.039(2) 0.0307(18) 0.0187(16) 0.0032(14) -0.0027(14) -0.0018(15)
C13 0.0241(17) 0.0275(17) 0.0241(16) -0.0050(14) 0.0031(13) 0.0041(13)
C14 0.0239(17) 0.038(2) 0.0341(19) -0.0002(16) 0.0026(15) 0.0002(15)
C15 0.0284(19) 0.050(2) 0.034(2) -0.0001(18) 0.0069(16) 0.0132(16)
C16 0.042(2) 0.043(2) 0.041(2) -0.0084(19) 0.0038(19) 0.0200(18)
C17 0.047(2) 0.031(2) 0.044(2) -0.0046(17) 0.0035(18) 0.0106(16)
C18 0.0326(15) 0.0283(14) 0.0274(18) 0.000(2) 0.002(2) 0.0056(11)
C19 0.023(2) 0.022(2) 0.026(2) -0.0057(19) 0.000 0.000
C20 0.017(2) 0.025(2) 0.034(3) -0.007(2) 0.000 0.000
C21 0.034(3) 0.030(3) 0.037(3) -0.009(2) 0.000 0.000
C22 0.039(3) 0.017(2) 0.064(4) -0.006(3) 0.000 0.000
C23 0.031(3) 0.036(3) 0.036(3) -0.005(3) 0.000 0.000
C24 0.046(5) 0.091(7) 0.138(10) 0.027(7) 0.000 0.000
C25 0.056(5) 0.170(12) 0.058(5) 0.010(6) 0.000 0.000
C26 0.046(4) 0.104(7) 0.106(7) -0.057(6) 0.000 0.000
C27 0.047(4) 0.065(5) 0.099(6) -0.007(5) 0.000 0.000
C28 0.047(4) 0.068(5) 0.090(6) -0.027(4) 0.000 0.000
C29 0.039(4) 0.063(5) 0.110(7) -0.020(5) 0.000 0.000
O1 0.134(5) 0.093(5) 0.072(4) -0.002(4) 0.000 0.000

loop_
_geom_bond_atom_site_label_1
_geom_bond_atom_site_label_2
_geom_bond_distance
_geom_bond_site_symmetry_2
_geom_bond_publ_flag
Pd1 C19 1.986(4) . ?
Pd1 F1 2.041(3) . ?
Pd1 P1 2.3369(7) 4_655 ?
Pd1 P1 2.3369(7) . ?
P1 C1 1.838(3) . ?
P1 C7 1.842(3) . ?
P1 C13 1.855(3) . ?
F2 C20 1.422(5) . ?
F3 C21 1.336(7) . ?
F4 C22 1.349(6) . ?
F5 C23 1.358(6) . ?
N1 C22 1.290(8) . ?
N1 C21 1.297(7) . ?
C1 C2 1.521(4) . ?
C1 C6 1.529(5) . ?
C1 H1 1.0000 . ?
C2 C3 1.526(4) . ?
C2 H2A 0.9900 . ?
C2 H2B 0.9900 . ?
C3 C4 1.523(6) . ?
C3 H3A 0.9900 . ?
C3 H3B 0.9900 . ?
C4 C5 1.514(6) . ?
C4 H4A 0.9900 . ?
C4 H4B 0.9900 . ?
C5 C6 1.522(5) . ?
C5 H5A 0.9900 . ?
C5 H5B 0.9900 . ?
C6 H6A 0.9900 . ?
C6 H6B 0.9900 . ?
C7 C8 1.517(4) . ?
C7 C12 1.536(4) . ?
C7 H7 1.0000 . ?
C8 C9 1.514(4) . ?
C8 H8A 0.9900 . ?
C8 H8B 0.9900 . ?
C9 C10 1.532(5) . ?
C9 H9A 0.9900 . ?
C9 H9B 0.9900 . ?
C10 C11 1.496(5) . ?
C10 H10A 0.9900 . ?
C10 H10B 0.9900 . ?
C11 C12 1.513(5) . ?
C11 H11A 0.9900 . ?
C11 H11B 0.9900 . ?
C12 H12A 0.9900 . ?
C12 H12B 0.9900 . ?
C13 C14 1.531(4) . ?
C13 C18 1.537(5) . ?
C13 H13 1.0000 . ?
C14 C15 1.530(5) . ?
C14 H14A 0.9900 . ?
C14 H14B 0.9900 . ?
C15 C16 1.499(5) . ?
C15 H15A 0.9900 . ?
C15 H15B 0.9900 . ?
C16 C17 1.531(5) . ?
C16 H16A 0.9900 . ?
C16 H16B 0.9900 . ?
C17 C18 1.531(5) . ?
C17 H17A 0.9900 . ?
C17 H17B 0.9900 . ?
C18 H18A 0.9900 . ?
C18 H18B 0.9900 . ?
C19 C23 1.376(7) . ?
C19 C20 1.377(7) . ?
C20 C21 1.381(7) . ?
C22 C23 1.393(8) . ?
C24 C29 1.349(13) . ?
C24 C25 1.425(14) . ?
C24 H24 0.9500 . ?
C25 C26 1.349(14) . ?
C25 H25 0.9500 . ?
C26 C27 1.399(12) . ?
C26 H26 0.9500 . ?
C27 C28 1.356(10) . ?
C27 H27 0.9500 . ?
C28 C29 1.314(11) . ?
C28 H28 0.9500 . ?
C29 H29 0.9500 . ?
O1 H1A 0.8401(11) . ?
O1 H1B 0.8400(10) . ?
